data_7245861
loop_
_publ_author_name
'Komisarek, Daniel'
'Haj Hassani Sohi, Takin'
'Vasylyeva, Vera'

_publ_section_title
;
 Co-Crystals of Zwitterionic GABA API&#x2019;s Pregabalin and Phenibut:
 Properties and Application
;
_journal_name_full CrystEngComm
_journal_paper_doi 10.1039/D2CE01416E
_journal_year 2022
_chemical_absolute_configuration ad
_chemical_formula_moiety 'C8 H18 N O2, C8 H7 N O2'
_chemical_formula_sum 'C16 H25 N O5'
_chemical_formula_weight 311.37
_chemical_name_common '(R)-Pregabalin (S)-Mandelic Acid'
_chemical_name_systematic '(R)-3-isobutyl-\^I^3^-aminobutyric acid (S)-2-Hydroxy-2-phenylacetic acid'
_space_group_crystal_system monoclinic
_space_group_IT_number 4
_space_group_name_Hall 'P 2yb'
_space_group_name_H-M_alt 'P 1 21 1'
_atom_sites_solution_hydrogens difmap
_atom_sites_solution_primary dual
_audit_creation_method
;
Olex2 1.3
(compiled 2020.11.12 svn.r5f609507 for OlexSys, GUI svn.r6272)
;
_audit_update_record
;
2022-05-03 deposited with the CCDC.	2022-11-17 downloaded from the CCDC.
;
_cell_angle_alpha 90
_cell_angle_beta 92.6410(10)
_cell_angle_gamma 90
_cell_formula_units_Z 4
_cell_length_a 6.05170(10)
_cell_length_b 29.8989(5)
_cell_length_c 9.30690(10)
_cell_measurement_reflns_used 17743
_cell_measurement_temperature 100.00(10)
_cell_measurement_theta_max 76.7720
_cell_measurement_theta_min 2.9390
_cell_volume 1682.19(4)
_computing_cell_refinement 'CrysAlisPro 1.171.41.92a (Rigaku OD, 2020)'
_computing_data_collection 'CrysAlisPro 1.171.41.92a (Rigaku OD, 2020)'
_computing_data_reduction 'CrysAlisPro 1.171.41.92a (Rigaku OD, 2020)'
_computing_molecular_graphics 'Olex2 1.3 (Dolomanov et al., 2009)'
_computing_publication_material 'Olex2 1.3 (Dolomanov et al., 2009)'
_computing_structure_refinement 'XL  (Sheldrick, 2008)'
_computing_structure_solution 'SHELXT 2014/5 (Sheldrick, 2014)'
_diffrn_ambient_environment N~2~
_diffrn_ambient_temperature 100.00(10)
_diffrn_detector 'Hybrid Pixel Array Detector'
_diffrn_detector_area_resol_mean 10.0000
_diffrn_detector_type HyPix
_diffrn_measured_fraction_theta_full 0.998
_diffrn_measured_fraction_theta_max 0.917
_diffrn_measurement_details
;
List of Runs (angles in degrees, time in seconds):

  # Type    Start    End  Width  t~exp~   \w     \q     \k     \f   Frames
#--------------------------------------------------------------------------
  1  \w    -60.00 -22.00   0.50    0.17    --  -90.00  57.00  30.00   76
  2  \w    -61.00 -35.00   0.50    0.17    --  -90.00  57.00 -30.00   52
  3  \w     53.00  86.00   0.50    0.05    --   49.27  38.00 -30.00   66
  4  \w     99.00 135.00   0.50    0.17    --  109.41  29.00-110.00   72
  5  \w     76.00 106.00   0.50    0.05    --   49.27  29.00-110.00   60
  6  \w    -62.00 -36.00   0.50    0.17    --  -90.00  57.00  60.00   52
  7  \w    -69.00 -19.00   0.50    0.17    --  -90.00  57.00   0.00  100
  8  \w    -48.00 -19.00   0.50    0.17    --  -90.00  38.00 -30.00   58
  9  \w    -71.00 -46.00   0.50    0.17    --  -90.00  57.00 -90.00   50
 10  \w    -43.00 -18.00   0.50    0.17    --  -90.00  38.00 -90.00   50
 11  \w    -48.00 -19.00   0.50    0.17    --  -90.00  38.00-180.00   58
 12  \w    -75.00 -21.00   0.50    0.17    --  -90.00 125.00 -30.00  108
 13  \w    -80.00 -36.00   0.50    0.17    --  -90.00 125.00 150.00   88
 14  \w    -75.00 -38.00   0.50    0.05    --  -49.27 -19.00 -30.00   74
 15  \w   -119.00 -28.00   0.50    0.05    --  -49.27 -77.00 -30.00  182
 16  \w    -86.00 -29.00   0.50    0.05    --  -49.27 -77.00  30.00  114
 17  \w   -104.00 -79.00   0.50    0.05    --  -49.27 -29.00  88.00   50
 18  \w   -124.00 -72.00   0.50    0.17    --  -90.00 -77.00  60.00  104
 19  \w    -97.00 -72.00   0.50    0.17    --  -90.00 -75.00  26.07   50
 20  \w    -94.00 -68.00   0.50    0.17    --  -90.00 -77.00  30.00   52
 21  \w    -94.00 -69.00   0.50    0.17    --  -90.00 -77.00   0.00   50
 22  \w    -95.00 -70.00   0.50    0.17    --  -90.00 -77.00 -30.00   50
 23  \w    -97.00 -71.00   0.50    0.17    --  -90.00 -72.00 -43.62   52
 24  \w   -122.00 -69.00   0.50    0.17    --  -90.00 -75.00 -13.02  106
 25  \w   -143.00-117.00   0.50    0.17    --  -90.00 -72.00 -43.62   52
 26  \w   -161.00-104.00   0.50    0.17    --  -90.00 -72.00 -76.74  114
 27  \w    -97.00 -72.00   0.50    0.17    --  -90.00 -71.00  -1.58   50
 28  \w   -115.00 -71.00   0.50    0.17    --  -90.00 -71.00  13.02   88
 29  \w   -160.00-127.00   0.50    0.17    --  -90.00 -75.00  26.07   66
 30  \w   -156.00-113.00   0.50    0.17    --  -90.00 -74.00  46.81   86
 31  \w    -94.00 -69.00   0.50    0.17    --  -90.00 -74.00  44.12   50
 32  \w   -114.00 -73.00   0.50    0.17    --  -90.00 -66.00  22.34   82
 33  \w   -118.00 -73.00   0.50    0.17    --  -90.00 -66.00  -7.31   90
 34  \w    -96.00 -71.00   0.50    0.17    --  -90.00 -69.00   5.01   50
 35  \w    -98.00 -73.00   0.50    0.17    --  -90.00 -64.00  -5.51   50
 36  \w    -96.00 -71.00   0.50    0.17    --  -90.00 -71.00 -36.09   50
 37  \w    -98.00 -73.00   0.50    0.17    --  -90.00 -65.00 -58.30   50
 38  \w    -99.00 -74.00   0.50    0.17    --  -90.00 -64.00 -65.61   50
 39  \w   -161.00 -75.00   0.50    0.17    --  -90.00 -68.00 -65.17  172
 40  \w   -161.00-135.00   0.50    0.17    --  -90.00 -64.00  -5.51   52
 41  \w   -121.00 -90.00   0.50    0.17    --  -90.00 -29.00  88.00   62
 42  \w   -155.00-115.00   0.50    0.17    --  -90.00 -63.00 -39.71   80
 43  \w   -110.00 -74.00   0.50    0.17    --  -90.00 -63.00 -39.71   72
 44  \w   -128.00 -81.00   0.50    0.17    --  -90.00 -38.00-180.00   94
 45  \w   -158.00-133.00   0.50    0.17    --  -90.00 -38.00-180.00   50
 46  \w   -116.00 -77.00   0.50    0.05    --  -49.27-125.00-150.00   78
 47  \w    -24.00   2.00   0.50    0.05    --   49.27 -19.00 -60.00   52
 48  \w    -18.00  18.00   0.50    0.05    --   49.27 -19.00 -30.00   72
 49  \w     74.00  99.00   0.50    0.17    --  109.41 -77.00 -60.00   50
 50  \w     39.00  89.00   0.50    0.17    --  109.41 -77.00  90.00  100
 51  \w     -9.00  24.00   0.50    0.05    --   49.27 -29.00  88.00   66
 52  \w     70.00 102.00   0.50    0.17    --  109.41 -99.00 -60.00   64
 53  \w     43.00 101.00   0.50    0.17    --  109.41-125.00  90.00  116
 54  \w    -38.00  22.00   0.50    0.05    --  -49.27  29.00-110.00  120
;
_diffrn_measurement_device 'four-circle diffractometer'
_diffrn_measurement_device_type 'XtaLAB Synergy, Dualflex, HyPix'
_diffrn_measurement_method '\w scans'
_diffrn_orient_matrix_type 'CrysAlisPro convention (1999,Acta A55,543-557)'
_diffrn_orient_matrix_UB_11 -0.2070703000
_diffrn_orient_matrix_UB_12 0.0190762000
_diffrn_orient_matrix_UB_13 0.0682755000
_diffrn_orient_matrix_UB_21 0.1164700000
_diffrn_orient_matrix_UB_22 -0.0037598000
_diffrn_orient_matrix_UB_23 0.1502268000
_diffrn_orient_matrix_UB_31 0.0923052000
_diffrn_orient_matrix_UB_32 0.0477024000
_diffrn_orient_matrix_UB_33 -0.0153049000
_diffrn_radiation_monochromator mirror
_diffrn_radiation_probe x-ray
_diffrn_radiation_type 'Cu K\a'
_diffrn_radiation_wavelength 1.54184
_diffrn_reflns_av_R_equivalents 0.0430
_diffrn_reflns_av_unetI/netI 0.0361
_diffrn_reflns_Laue_measured_fraction_full 0.998
_diffrn_reflns_Laue_measured_fraction_max 0.917
_diffrn_reflns_limit_h_max 7
_diffrn_reflns_limit_h_min -7
_diffrn_reflns_limit_k_max 37
_diffrn_reflns_limit_k_min -35
_diffrn_reflns_limit_l_max 11
_diffrn_reflns_limit_l_min -11
_diffrn_reflns_number 25468
_diffrn_reflns_point_group_measured_fraction_full 0.990
_diffrn_reflns_point_group_measured_fraction_max 0.886
_diffrn_reflns_theta_full 67.684
_diffrn_reflns_theta_max 77.135
_diffrn_reflns_theta_min 2.956
_diffrn_source 'micro-focus sealed X-ray tube'
_diffrn_source_type 'PhotonJet (Cu) X-ray Source'
_exptl_absorpt_coefficient_mu 0.748
_exptl_absorpt_correction_T_max 1.000
_exptl_absorpt_correction_T_min 0.580
_exptl_absorpt_correction_type gaussian
_exptl_absorpt_process_details
;
CrysAlisPro 1.171.41.92a (Rigaku Oxford Diffraction, 2020)
Numerical absorption correction based on gaussian integration over
a multifaceted crystal model
Empirical absorption correction using spherical harmonics,
implemented in SCALE3 ABSPACK scaling algorithm.
;
_exptl_crystal_colour Colourless
_exptl_crystal_density_diffrn 1.229
_exptl_crystal_density_method 'not measured'
_exptl_crystal_description Plate
_exptl_crystal_F_000 672
_exptl_crystal_size_max 0.31
_exptl_crystal_size_mid 0.12
_exptl_crystal_size_min 0.09
_refine_diff_density_max 0.158
_refine_diff_density_min -0.154
_refine_diff_density_rms 0.034
_refine_ls_abs_structure_details
;
 Flack x determined using 2806 quotients [(I+)-(I-)]/[(I+)+(I-)]
 (Parsons, Flack and Wagner, Acta Cryst. B69 (2013) 249-259).
;
_refine_ls_abs_structure_Flack -0.15(7)
_refine_ls_extinction_method none
_refine_ls_goodness_of_fit_ref 1.048
_refine_ls_hydrogen_treatment refall
_refine_ls_matrix_type full
_refine_ls_number_parameters 597
_refine_ls_number_reflns 6336
_refine_ls_number_restraints 1
_refine_ls_restrained_S_all 1.048
_refine_ls_R_factor_all 0.0309
_refine_ls_R_factor_gt 0.0300
_refine_ls_shift/su_max 0.000
_refine_ls_shift/su_mean 0.000
_refine_ls_structure_factor_coef Fsqd
_refine_ls_weighting_details 'w=1/[\s^2^(Fo^2^)+(0.0358P)^2^+0.2370P] where P=(Fo^2^+2Fc^2^)/3'
_refine_ls_weighting_scheme calc
_refine_ls_wR_factor_gt 0.0727
_refine_ls_wR_factor_ref 0.0733
_reflns_Friedel_coverage 0.894
_reflns_Friedel_fraction_full 0.981
_reflns_Friedel_fraction_max 0.853
_reflns_number_gt 6172
_reflns_number_total 6336
_reflns_threshold_expression 'I > 2\s(I)'
_cod_data_source_file d2ce01416e2.cif
_cod_data_source_block R-PGB_S-MAN
_cod_database_code 7245861
_chemical_oxdiff_formula 'C8H18NO2 C8H7O3'
_shelx_space_group_comment
;
The symmetry employed for this shelxl refinement is uniquely defined
by the following loop, which should always be used as a source of
symmetry information in preference to the above space-group names.
They are only intended as comments.
;
_shelx_estimated_absorpt_t_max 0.936
_shelx_estimated_absorpt_t_min 0.801
_reflns_odcompleteness_completeness 99.94
_reflns_odcompleteness_iscentric 1
_reflns_odcompleteness_theta 66.97
_olex2_refinement_description
;
;
_olex2_submission_special_instructions 'No special instructions were received'
_oxdiff_exptl_absorpt_empirical_details
;
Empirical correction (ABSPACK) includes:
- Absorption correction using spherical harmonics
- Frame scaling
;
_oxdiff_exptl_absorpt_empirical_full_max 1.487
_oxdiff_exptl_absorpt_empirical_full_min 0.786

loop_
_space_group_symop_operation_xyz
'x, y, z'
'-x, y+1/2, -z'

loop_
_atom_site_label
_atom_site_type_symbol
_atom_site_fract_x
_atom_site_fract_y
_atom_site_fract_z
_atom_site_U_iso_or_equiv
_atom_site_adp_type
_atom_site_occupancy
_atom_site_site_symmetry_order
_atom_site_calc_flag
_atom_site_refinement_flags_posn
_atom_site_refinement_flags_adp
_atom_site_refinement_flags_occupancy
_atom_site_disorder_assembly
_atom_site_disorder_group
O1C O 0.1523(2) 0.55553(5) 0.75655(14) 0.0193(3) Uani 1 1 d . . . . .
O1A O 0.1990(2) 0.47689(5) 0.64575(16) 0.0218(3) Uani 1 1 d . . . . .
O1D O 0.7339(2) 0.46231(5) 0.09777(15) 0.0225(3) Uani 1 1 d . . . . .
O2D O 0.9964(2) 0.47570(5) -0.05920(16) 0.0228(3) Uani 1 1 d . . . . .
O1B O 0.9133(3) 0.50793(5) 0.30613(17) 0.0237(3) Uani 1 1 d . . . . .
O2C O 0.4464(2) 0.55030(5) 0.91016(15) 0.0216(3) Uani 1 1 d . . . . .
O2A O 0.4090(2) 0.49913(5) 0.46700(15) 0.0216(3) Uani 1 1 d . . . . .
O3D O 0.7419(3) 0.45251(5) -0.28610(15) 0.0224(3) Uani 1 1 d . . . . .
O3C O 0.2373(3) 0.58208(6) 1.13131(15) 0.0249(3) Uani 1 1 d . . . . .
O2B O 0.6827(3) 0.56310(6) 0.23633(18) 0.0345(4) Uani 1 1 d . . . . .
N1B N 0.7014(3) 0.55192(6) 0.67216(19) 0.0194(3) Uani 1 1 d . . . . .
N1A N 0.3069(3) 0.47618(6) 0.17072(19) 0.0208(4) Uani 1 1 d . . . . .
C1D C 0.8093(3) 0.46286(7) -0.0280(2) 0.0187(4) Uani 1 1 d . . . . .
C1C C 0.2503(3) 0.56104(7) 0.8784(2) 0.0173(4) Uani 1 1 d . . . . .
C3D C 0.6074(4) 0.39549(7) -0.1269(2) 0.0209(4) Uani 1 1 d . . . . .
C1B C 0.8348(4) 0.54946(8) 0.3134(2) 0.0225(4) Uani 1 1 d . . . . .
C1A C 0.3054(3) 0.47005(7) 0.5265(2) 0.0183(4) Uani 1 1 d . . . . .
C3C C 0.0683(3) 0.63150(7) 0.9493(2) 0.0195(4) Uani 1 1 d . . . . .
C3A C 0.3903(4) 0.40999(7) 0.3367(2) 0.0202(4) Uani 1 1 d . . . . .
C4D C 0.3962(4) 0.37851(8) -0.1563(2) 0.0237(5) Uani 1 1 d . . . . .
C3B C 0.8271(4) 0.61189(7) 0.5063(2) 0.0213(4) Uani 1 1 d . . . . .
C2D C 0.6535(4) 0.44487(7) -0.1483(2) 0.0192(4) Uani 1 1 d . . . . .
C4C C -0.1433(4) 0.64346(8) 0.8973(2) 0.0232(4) Uani 1 1 d . . . . .
C2C C 0.1189(3) 0.58385(7) 0.9961(2) 0.0192(4) Uani 1 1 d . . . . .
C8C C 0.2347(4) 0.66357(8) 0.9516(3) 0.0266(5) Uani 1 1 d . . . . .
C2A C 0.2873(4) 0.42209(8) 0.4785(2) 0.0234(4) Uani 1 1 d . . . . .
C2B C 0.9612(3) 0.57720(7) 0.4245(2) 0.0203(4) Uani 1 1 d . . . . .
C5C C -0.1850(4) 0.68619(8) 0.8444(3) 0.0294(5) Uani 1 1 d . . . . .
C6A C 0.5103(4) 0.33132(8) 0.4382(3) 0.0295(5) Uani 1 1 d . . . . .
C4B C 0.6306(3) 0.59073(7) 0.5790(2) 0.0202(4) Uani 1 1 d . . . . .
C8D C 0.7756(4) 0.36631(8) -0.0815(3) 0.0295(5) Uani 1 1 d . . . . .
C5B C 0.7397(4) 0.65126(8) 0.4143(2) 0.0253(5) Uani 1 1 d . . . . .
C4A C 0.2595(4) 0.42857(8) 0.2054(2) 0.0238(4) Uani 1 1 d . . . . .
C5A C 0.3964(4) 0.35884(8) 0.3175(2) 0.0252(5) Uani 1 1 d . . . . .
C7D C 0.7340(4) 0.32091(8) -0.0680(3) 0.0348(6) Uani 1 1 d . . . . .
C6C C -0.0170(4) 0.71772(8) 0.8447(3) 0.0317(5) Uani 1 1 d . . . . .
C6D C 0.5243(5) 0.30417(8) -0.1000(3) 0.0346(6) Uani 1 1 d . . . . .
C5D C 0.3545(4) 0.33302(8) -0.1440(3) 0.0303(5) Uani 1 1 d . . . . .
C7C C 0.1930(4) 0.70642(8) 0.8999(3) 0.0322(5) Uani 1 1 d . . . . .
C6B C 0.9102(4) 0.67516(8) 0.3256(3) 0.0308(5) Uani 1 1 d . . . . .
C8B C 1.1048(5) 0.69333(10) 0.4161(3) 0.0414(6) Uani 1 1 d . . . . .
C7B C 0.7951(6) 0.71269(10) 0.2397(3) 0.0407(6) Uani 1 1 d . . . . .
C8A C 0.4960(6) 0.28164(10) 0.4006(4) 0.0443(7) Uani 1 1 d . . . . .
C7A C 0.7463(5) 0.34623(11) 0.4717(4) 0.0492(8) Uani 1 1 d . . . . .
H4A H 0.544(4) 0.4219(9) 0.339(3) 0.018(6) Uiso 1 1 d . . . . .
H1D H 0.514(4) 0.4610(8) -0.145(3) 0.014(5) Uiso 1 1 d . . . . .
H4B H 0.932(4) 0.6243(8) 0.586(3) 0.013(5) Uiso 1 1 d . . . . .
H10B H 0.674(4) 0.6738(9) 0.479(3) 0.023(6) Uiso 1 1 d . . . . .
H3B H 1.034(4) 0.5567(9) 0.495(3) 0.023(6) Uiso 1 1 d . . . . .
H3C H -0.266(4) 0.6201(9) 0.900(3) 0.023(6) Uiso 1 1 d . . . . .
H3D H 0.274(5) 0.3986(9) -0.188(3) 0.024(6) Uiso 1 1 d . . . . .
H2C H 0.371(6) 0.5740(11) 1.115(3) 0.038(8) Uiso 1 1 d . . . . .
H7D H 0.926(5) 0.3775(11) -0.061(3) 0.039(8) Uiso 1 1 d . . . . .
H6C H 0.315(5) 0.7299(11) 0.902(3) 0.037(8) Uiso 1 1 d . . . . .
H2B H 1.076(4) 0.5911(9) 0.369(3) 0.024(6) Uiso 1 1 d . . . . .
H6D H 0.857(6) 0.3003(12) -0.039(4) 0.046(9) Uiso 1 1 d . . . . .
H11B H 0.616(5) 0.6397(10) 0.346(3) 0.034(7) Uiso 1 1 d . . . . .
H5B H 0.514(4) 0.5799(9) 0.509(3) 0.021(6) Uiso 1 1 d . . . . .
H9B H 0.695(5) 0.5252(11) 0.624(3) 0.028(7) Uiso 1 1 d . . . . .
H15B H 1.059(5) 0.7160(12) 0.489(4) 0.043(8) Uiso 1 1 d . . . . .
H14B H 1.195(5) 0.6700(11) 0.472(3) 0.038(8) Uiso 1 1 d . . . . .
H8A H 0.293(4) 0.4949(10) 0.241(3) 0.026(7) Uiso 1 1 d . . . . .
H13A H 0.756(6) 0.3785(13) 0.506(4) 0.049(9) Uiso 1 1 d . . . . .
H8B H 0.852(6) 0.5563(12) 0.714(4) 0.044(8) Uiso 1 1 d . . . . .
H12A H 0.420(6) 0.3345(12) 0.524(4) 0.044(8) Uiso 1 1 d . . . . .
H6A H 0.300(5) 0.4117(11) 0.123(4) 0.036(8) Uiso 1 1 d . . . . .
H2D H 0.882(5) 0.4574(10) -0.275(3) 0.027(7) Uiso 1 1 d . . . . .
H14A H 0.826(5) 0.3418(11) 0.381(4) 0.041(8) Uiso 1 1 d . . . . .
H4D H 0.199(5) 0.3207(11) -0.162(3) 0.038(8) Uiso 1 1 d . . . . .
H7B H 0.606(5) 0.5480(11) 0.750(3) 0.040(8) Uiso 1 1 d . . . . .
H6B H 0.564(4) 0.6128(9) 0.643(3) 0.016(6) Uiso 1 1 d . . . . .
H4C H -0.345(5) 0.6949(10) 0.809(3) 0.031(7) Uiso 1 1 d . . . . .
H7A H 0.451(5) 0.4774(10) 0.141(3) 0.037(8) Uiso 1 1 d . . . . .
H7C H 0.377(6) 0.6545(11) 0.986(4) 0.044(8) Uiso 1 1 d . . . . .
H13B H 1.213(7) 0.7098(13) 0.355(4) 0.060(10) Uiso 1 1 d . . . . .
H5A H 0.102(5) 0.4262(10) 0.219(3) 0.031(7) Uiso 1 1 d . . . . .
H5C H -0.042(5) 0.7469(10) 0.809(3) 0.026(6) Uiso 1 1 d . . . . .
H1C H -0.026(4) 0.5687(8) 1.000(3) 0.016(6) Uiso 1 1 d . . . . .
H9A H 0.208(5) 0.4860(10) 0.097(3) 0.028(7) Uiso 1 1 d . . . . .
H15A H 0.820(7) 0.3263(14) 0.539(5) 0.064(11) Uiso 1 1 d . . . . .
H2A H 0.131(5) 0.4130(10) 0.477(3) 0.031(7) Uiso 1 1 d . . . . .
H17B H 0.740(6) 0.7384(12) 0.307(4) 0.049(9) Uiso 1 1 d . . . . .
H1A H 0.205(5) 0.5062(13) 0.674(4) 0.045(9) Uiso 1 1 d . . . . .
H17A H 0.576(7) 0.2628(14) 0.471(4) 0.062(11) Uiso 1 1 d . . . . .
H12B H 0.963(5) 0.6530(10) 0.261(3) 0.033(7) Uiso 1 1 d . . . . .
H5D H 0.498(5) 0.2734(11) -0.090(3) 0.039(8) Uiso 1 1 d . . . . .
H16B H 0.901(6) 0.7285(12) 0.178(4) 0.050(9) Uiso 1 1 d . . . . .
H18A H 0.597(7) 0.2767(16) 0.319(5) 0.075(12) Uiso 1 1 d . . . . .
H1B H 0.842(6) 0.4932(14) 0.231(5) 0.059(10) Uiso 1 1 d . . . . .
H3A H 0.369(5) 0.4055(11) 0.564(4) 0.040(8) Uiso 1 1 d . . . . .
H16A H 0.331(7) 0.2705(16) 0.382(5) 0.074(12) Uiso 1 1 d . . . . .
H18B H 0.652(6) 0.7000(13) 0.181(4) 0.055(10) Uiso 1 1 d . . . . .
H11A H 0.237(5) 0.3476(10) 0.306(3) 0.028(7) Uiso 1 1 d . . . . .
H10A H 0.474(5) 0.3508(10) 0.231(3) 0.036(7) Uiso 1 1 d . . . . .

loop_
_atom_site_aniso_label
_atom_site_aniso_U_11
_atom_site_aniso_U_22
_atom_site_aniso_U_33
_atom_site_aniso_U_23
_atom_site_aniso_U_13
_atom_site_aniso_U_12
O1C 0.0227(7) 0.0206(7) 0.0145(6) -0.0020(6) 0.0007(5) 0.0008(6)
O1A 0.0272(8) 0.0208(8) 0.0180(7) -0.0026(6) 0.0061(6) 0.0002(6)
O1D 0.0232(7) 0.0289(8) 0.0156(7) -0.0034(6) 0.0035(6) 0.0006(6)
O2D 0.0224(7) 0.0271(8) 0.0191(7) 0.0011(6) 0.0029(6) -0.0044(6)
O1B 0.0236(8) 0.0261(8) 0.0213(7) -0.0044(6) -0.0004(6) 0.0026(6)
O2C 0.0195(7) 0.0271(8) 0.0184(7) -0.0006(6) 0.0019(5) 0.0028(6)
O2A 0.0249(8) 0.0207(8) 0.0195(7) -0.0005(6) 0.0027(6) -0.0029(6)
O3D 0.0265(9) 0.0256(8) 0.0153(7) 0.0018(6) 0.0020(6) -0.0032(6)
O3C 0.0267(8) 0.0354(9) 0.0126(7) -0.0011(6) 0.0019(6) 0.0060(7)
O2B 0.0352(9) 0.0425(11) 0.0250(8) -0.0055(7) -0.0073(7) 0.0144(8)
N1B 0.0208(9) 0.0195(9) 0.0183(8) -0.0010(7) 0.0038(7) -0.0006(7)
N1A 0.0212(9) 0.0256(10) 0.0159(9) 0.0005(8) 0.0034(7) 0.0020(7)
C1D 0.0214(10) 0.0153(9) 0.0194(10) 0.0010(7) 0.0021(8) 0.0015(8)
C1C 0.0217(10) 0.0150(9) 0.0153(9) 0.0012(7) 0.0035(7) -0.0014(7)
C3D 0.0255(11) 0.0203(11) 0.0171(10) -0.0010(8) 0.0046(8) -0.0014(8)
C1B 0.0234(10) 0.0295(11) 0.0149(9) 0.0019(9) 0.0036(8) 0.0064(9)
C1A 0.0196(9) 0.0209(10) 0.0144(9) -0.0007(8) -0.0001(7) 0.0014(8)
C3C 0.0231(10) 0.0205(10) 0.0152(9) -0.0032(8) 0.0050(8) 0.0022(8)
C3A 0.0231(11) 0.0228(11) 0.0147(9) -0.0019(8) 0.0028(8) 0.0010(8)
C4D 0.0262(11) 0.0253(12) 0.0196(10) -0.0003(8) 0.0015(8) -0.0027(9)
C3B 0.0239(10) 0.0198(10) 0.0206(10) -0.0005(8) 0.0053(8) 0.0015(8)
C2D 0.0221(11) 0.0201(10) 0.0156(10) 0.0014(7) 0.0023(8) 0.0014(8)
C4C 0.0249(11) 0.0241(11) 0.0209(10) -0.0052(8) 0.0024(8) 0.0012(9)
C2C 0.0206(10) 0.0235(11) 0.0137(9) -0.0005(8) 0.0030(7) -0.0004(8)
C8C 0.0241(12) 0.0255(11) 0.0303(12) -0.0040(9) 0.0037(9) 0.0008(9)
C2A 0.0316(12) 0.0204(11) 0.0188(10) -0.0025(8) 0.0078(9) -0.0021(9)
C2B 0.0232(10) 0.0225(11) 0.0154(9) 0.0012(8) 0.0040(8) 0.0044(8)
C5C 0.0332(13) 0.0280(12) 0.0269(12) -0.0021(9) -0.0007(10) 0.0067(9)
C6A 0.0350(13) 0.0237(12) 0.0296(12) -0.0009(9) -0.0002(10) 0.0034(9)
C4B 0.0220(10) 0.0198(10) 0.0191(9) -0.0005(8) 0.0032(8) 0.0016(8)
C8D 0.0277(12) 0.0240(11) 0.0368(13) 0.0002(10) 0.0012(9) -0.0015(9)
C5B 0.0290(12) 0.0233(11) 0.0236(11) -0.0009(9) 0.0019(9) 0.0044(9)
C4A 0.0272(12) 0.0244(11) 0.0200(10) -0.0025(9) 0.0011(8) 0.0006(9)
C5A 0.0295(12) 0.0243(12) 0.0220(11) -0.0052(9) 0.0032(9) 0.0021(9)
C7D 0.0342(13) 0.0238(12) 0.0464(15) 0.0037(11) 0.0002(11) 0.0028(10)
C6C 0.0425(14) 0.0221(12) 0.0309(12) 0.0014(9) 0.0063(10) 0.0051(10)
C6D 0.0442(14) 0.0192(12) 0.0405(15) 0.0005(10) 0.0022(11) -0.0060(10)
C5D 0.0329(13) 0.0271(12) 0.0308(12) -0.0010(9) 0.0009(10) -0.0088(10)
C7C 0.0337(13) 0.0249(12) 0.0387(14) -0.0015(10) 0.0083(10) -0.0022(10)
C6B 0.0420(14) 0.0242(12) 0.0273(12) 0.0010(10) 0.0113(10) 0.0023(10)
C8B 0.0418(15) 0.0403(15) 0.0428(16) 0.0068(13) 0.0086(13) -0.0062(13)
C7B 0.0581(18) 0.0306(14) 0.0342(14) 0.0060(11) 0.0093(13) 0.0058(12)
C8A 0.061(2) 0.0244(13) 0.0472(17) -0.0017(12) -0.0045(15) 0.0069(12)
C7A 0.0388(16) 0.0407(18) 0.067(2) 0.0041(15) -0.0134(15) 0.0054(13)

loop_
_atom_type_symbol
_atom_type_description
_atom_type_scat_dispersion_real
_atom_type_scat_dispersion_imag
_atom_type_scat_source
C C 0.0181 0.0091 'International Tables Vol C Tables 4.2.6.8 and 6.1.1.4'
H H 0.0000 0.0000 'International Tables Vol C Tables 4.2.6.8 and 6.1.1.4'
N N 0.0311 0.0180 'International Tables Vol C Tables 4.2.6.8 and 6.1.1.4'
O O 0.0492 0.0322 'International Tables Vol C Tables 4.2.6.8 and 6.1.1.4'

loop_
_exptl_crystal_face_index_h
_exptl_crystal_face_index_k
_exptl_crystal_face_index_l
_exptl_crystal_face_perp_dist
0 -19 1 0.0430
-3 12 -1 0.0430
0 19 -1 0.0436
2 16 0 0.1309
4 -2 1 0.2315
0 16 3 0.0369
-2 0 6 0.0479
-1 -18 0 0.0472
1 -4 -6 0.0709
0 -5 6 0.0419
1 7 6 0.0666

loop_
_geom_angle_atom_site_label_1
_geom_angle_atom_site_label_2
_geom_angle_atom_site_label_3
_geom_angle
_geom_angle_site_symmetry_1
_geom_angle_site_symmetry_3
_geom_angle_publ_flag
C1A O1A H1A 112(2) . . ?
C1B O1B H1B 109(2) . . ?
C2D O3D H2D 108.9(19) . . ?
C2C O3C H2C 107(2) . . ?
C4B N1B H9B 112.6(18) . . ?
C4B N1B H8B 111(2) . . ?
C4B N1B H7B 111.5(19) . . ?
H9B N1B H8B 109(3) . . ?
H9B N1B H7B 105(3) . . ?
H8B N1B H7B 107(3) . . ?
C4A N1A H8A 115.2(19) . . ?
C4A N1A H7A 107.2(19) . . ?
C4A N1A H9A 109.5(17) . . ?
H8A N1A H7A 109(3) . . ?
H8A N1A H9A 105(3) . . ?
H7A N1A H9A 110(3) . . ?
O1D C1D C2D 115.66(17) . . ?
O2D C1D O1D 125.91(19) . . ?
O2D C1D C2D 118.41(18) . . ?
O1C C1C C2C 117.30(17) . . ?
O2C C1C O1C 125.34(18) . . ?
O2C C1C C2C 117.35(17) . . ?
C4D C3D C2D 120.1(2) . . ?
C4D C3D C8D 118.9(2) . . ?
C8D C3D C2D 120.9(2) . . ?
O1B C1B C2B 112.17(18) . . ?
O2B C1B O1B 123.1(2) . . ?
O2B C1B C2B 124.7(2) . . ?
O1A C1A C2A 111.36(17) . . ?
O2A C1A O1A 123.39(19) . . ?
O2A C1A C2A 125.22(18) . . ?
C4C C3C C2C 120.71(19) . . ?
C8C C3C C4C 118.8(2) . . ?
C8C C3C C2C 120.5(2) . . ?
C2A C3A C4A 112.78(18) . . ?
C2A C3A C5A 110.36(18) . . ?
C2A C3A H4A 108.4(14) . . ?
C4A C3A C5A 106.40(17) . . ?
C4A C3A H4A 109.6(14) . . ?
C5A C3A H4A 109.3(15) . . ?
C3D C4D H3D 120.4(16) . . ?
C5D C4D C3D 120.7(2) . . ?
C5D C4D H3D 118.9(16) . . ?
C2B C3B H4B 106.2(13) . . ?
C4B C3B C2B 112.21(18) . . ?
C4B C3B C5B 107.99(18) . . ?
C4B C3B H4B 107.3(13) . . ?
C5B C3B C2B 114.61(18) . . ?
C5B C3B H4B 108.2(13) . . ?
O3D C2D C1D 110.94(17) . . ?
O3D C2D C3D 110.59(17) . . ?
O3D C2D H1D 108.2(14) . . ?
C1D C2D H1D 107.9(14) . . ?
C3D C2D C1D 110.93(17) . . ?
C3D C2D H1D 108.2(14) . . ?
C3C C4C H3C 118.2(15) . . ?
C5C C4C C3C 120.5(2) . . ?
C5C C4C H3C 121.3(15) . . ?
O3C C2C C1C 110.96(17) . . ?
O3C C2C C3C 112.12(17) . . ?
O3C C2C H1C 111.3(14) . . ?
C1C C2C H1C 108.0(14) . . ?
C3C C2C C1C 108.36(16) . . ?
C3C C2C H1C 105.8(14) . . ?
C3C C8C H7C 117(2) . . ?
C7C C8C C3C 120.8(2) . . ?
C7C C8C H7C 122(2) . . ?
C1A C2A C3A 117.05(18) . . ?
C1A C2A H2A 109.0(18) . . ?
C1A C2A H3A 101.6(18) . . ?
C3A C2A H2A 110.5(17) . . ?
C3A C2A H3A 110.4(18) . . ?
H2A C2A H3A 108(2) . . ?
C1B C2B C3B 116.59(18) . . ?
C1B C2B H3B 108.0(16) . . ?
C1B C2B H2B 103.0(15) . . ?
C3B C2B H3B 108.8(15) . . ?
C3B C2B H2B 112.1(16) . . ?
H3B C2B H2B 108(2) . . ?
C4C C5C H4C 119.5(17) . . ?
C6C C5C C4C 120.3(2) . . ?
C6C C5C H4C 120.1(17) . . ?
C5A C6A H12A 107(2) . . ?
C8A C6A C5A 109.6(2) . . ?
C8A C6A H12A 105(2) . . ?
C7A C6A C5A 112.4(2) . . ?
C7A C6A C8A 112.1(2) . . ?
C7A C6A H12A 111(2) . . ?
N1B C4B C3B 111.61(17) . . ?
N1B C4B H5B 107.7(15) . . ?
N1B C4B H6B 106.4(14) . . ?
C3B C4B H5B 112.8(15) . . ?
C3B C4B H6B 109.6(14) . . ?
H5B C4B H6B 108(2) . . ?
C3D C8D H7D 120.4(18) . . ?
C7D C8D C3D 120.5(2) . . ?
C7D C8D H7D 119.1(19) . . ?
C3B C5B H10B 108.7(15) . . ?
C3B C5B H11B 108.1(17) . . ?
C6B C5B C3B 115.85(19) . . ?
C6B C5B H10B 107.9(16) . . ?
C6B C5B H11B 108.7(17) . . ?
H10B C5B H11B 107(2) . . ?
N1A C4A C3A 114.96(18) . . ?
N1A C4A H6A 105.9(19) . . ?
N1A C4A H5A 107.4(17) . . ?
C3A C4A H6A 107.7(19) . . ?
C3A C4A H5A 110.3(17) . . ?
H6A C4A H5A 111(2) . . ?
C3A C5A H11A 108.2(16) . . ?
C3A C5A H10A 110.7(18) . . ?
C6A C5A C3A 117.45(18) . . ?
C6A C5A H11A 107.0(16) . . ?
C6A C5A H10A 104.8(18) . . ?
H11A C5A H10A 108(2) . . ?
C8D C7D H6D 120(2) . . ?
C6D C7D C8D 120.2(2) . . ?
C6D C7D H6D 120(2) . . ?
C5C C6C C7C 119.5(2) . . ?
C5C C6C H5C 121.6(17) . . ?
C7C C6C H5C 118.8(17) . . ?
C7D C6D C5D 119.8(2) . . ?
C7D C6D H5D 119.3(19) . . ?
C5D C6D H5D 120.9(19) . . ?
C4D C5D H4D 120.7(18) . . ?
C6D C5D C4D 119.9(2) . . ?
C6D C5D H4D 119.4(18) . . ?
C8C C7C C6C 120.1(2) . . ?
C8C C7C H6C 120.7(18) . . ?
C6C C7C H6C 119.2(17) . . ?
C5B C6B H12B 105.4(18) . . ?
C8B C6B C5B 113.2(2) . . ?
C8B C6B C7B 110.6(2) . . ?
C8B C6B H12B 108.9(18) . . ?
C7B C6B C5B 108.9(2) . . ?
C7B C6B H12B 109.8(18) . . ?
C6B C8B H15B 112.5(19) . . ?
C6B C8B H14B 114.9(18) . . ?
C6B C8B H13B 112(2) . . ?
H15B C8B H14B 106(3) . . ?
H15B C8B H13B 105(3) . . ?
H14B C8B H13B 106(3) . . ?
C6B C7B H17B 111.9(19) . . ?
C6B C7B H16B 111(2) . . ?
C6B C7B H18B 110(2) . . ?
H17B C7B H16B 103(3) . . ?
H17B C7B H18B 107(3) . . ?
H16B C7B H18B 113(3) . . ?
C6A C8A H17A 113(2) . . ?
C6A C8A H18A 107(3) . . ?
C6A C8A H16A 113(3) . . ?
H17A C8A H18A 97(3) . . ?
H17A C8A H16A 111(4) . . ?
H18A C8A H16A 116(4) . . ?
C6A C7A H13A 112(2) . . ?
C6A C7A H14A 105.8(19) . . ?
C6A C7A H15A 111(2) . . ?
H13A C7A H14A 112(3) . . ?
H13A C7A H15A 112(3) . . ?
H14A C7A H15A 104(3) . . ?

loop_
_geom_bond_atom_site_label_1
_geom_bond_atom_site_label_2
_geom_bond_distance
_geom_bond_site_symmetry_2
_geom_bond_publ_flag
O1C C1C 1.266(3) . ?
O1A C1A 1.325(2) . ?
O1A H1A 0.92(4) . ?
O1D C1D 1.276(3) . ?
O2D C1D 1.242(3) . ?
O1B C1B 1.332(3) . ?
O1B H1B 0.92(4) . ?
O2C C1C 1.252(3) . ?
O2A C1A 1.220(3) . ?
O3D C2D 1.430(2) . ?
O3D H2D 0.86(3) . ?
O3C C2C 1.420(3) . ?
O3C H2C 0.86(4) . ?
O2B C1B 1.212(3) . ?
N1B C4B 1.499(3) . ?
N1B H9B 0.92(3) . ?
N1B H8B 0.99(4) . ?
N1B H7B 0.96(3) . ?
N1A C4A 1.490(3) . ?
N1A H8A 0.87(3) . ?
N1A H7A 0.93(3) . ?
N1A H9A 0.94(3) . ?
C1D C2D 1.528(3) . ?
C1C C2C 1.542(3) . ?
C3D C4D 1.391(3) . ?
C3D C2D 1.518(3) . ?
C3D C8D 1.391(3) . ?
C1B C2B 1.506(3) . ?
C1A C2A 1.505(3) . ?
C3C C4C 1.395(3) . ?
C3C C2C 1.517(3) . ?
C3C C8C 1.390(3) . ?
C3A C2A 1.529(3) . ?
C3A C4A 1.529(3) . ?
C3A C5A 1.540(3) . ?
C3A H4A 0.99(3) . ?
C4D C5D 1.389(3) . ?
C4D H3D 0.99(3) . ?
C3B C2B 1.540(3) . ?
C3B C4B 1.532(3) . ?
C3B C5B 1.535(3) . ?
C3B H4B 1.03(2) . ?
C2D H1D 0.97(2) . ?
C4C C5C 1.388(3) . ?
C4C H3C 1.02(3) . ?
C2C H1C 0.99(3) . ?
C8C C7C 1.388(4) . ?
C8C H7C 0.95(4) . ?
C2A H2A 0.98(3) . ?
C2A H3A 1.05(3) . ?
C2B H3B 0.98(3) . ?
C2B H2B 0.97(3) . ?
C5C C6C 1.386(4) . ?
C5C H4C 1.04(3) . ?
C6A C5A 1.531(3) . ?
C6A C8A 1.528(4) . ?
C6A C7A 1.515(4) . ?
C6A H12A 0.99(4) . ?
C4B H5B 0.99(3) . ?
C4B H6B 0.99(3) . ?
C8D C7D 1.387(4) . ?
C8D H7D 0.98(3) . ?
C5B C6B 1.528(3) . ?
C5B H10B 0.99(3) . ?
C5B H11B 1.02(3) . ?
C4A H6A 0.96(3) . ?
C4A H5A 0.97(3) . ?
C5A H11A 1.02(3) . ?
C5A H10A 0.98(3) . ?
C7D C6D 1.384(4) . ?
C7D H6D 0.99(4) . ?
C6C C7C 1.390(4) . ?
C6C H5C 0.94(3) . ?
C6D C5D 1.388(4) . ?
C6D H5D 0.94(3) . ?
C5D H4D 1.01(3) . ?
C7C H6C 1.02(3) . ?
C6B C8B 1.516(4) . ?
C6B C7B 1.527(4) . ?
C6B H12B 0.96(3) . ?
C8B H15B 1.01(4) . ?
C8B H14B 1.01(3) . ?
C8B H13B 1.01(4) . ?
C7B H17B 1.05(4) . ?
C7B H16B 1.00(4) . ?
C7B H18B 1.07(4) . ?
C8A H17A 0.98(4) . ?
C8A H18A 1.01(5) . ?
C8A H16A 1.06(5) . ?
C7A H13A 1.02(4) . ?
C7A H14A 1.00(4) . ?
C7A H15A 0.96(4) . ?

loop_
_geom_torsion_atom_site_label_1
_geom_torsion_atom_site_label_2
_geom_torsion_atom_site_label_3
_geom_torsion_atom_site_label_4
_geom_torsion
_geom_torsion_site_symmetry_1
_geom_torsion_site_symmetry_2
_geom_torsion_site_symmetry_3
_geom_torsion_site_symmetry_4
_geom_torsion_publ_flag
O1C C1C C2C O3C 171.73(17) . . . . ?
O1C C1C C2C C3C -64.8(2) . . . . ?
O1A C1A C2A C3A 176.23(19) . . . . ?
O1D C1D C2D O3D 172.24(18) . . . . ?
O1D C1D C2D C3D -64.4(2) . . . . ?
O2D C1D C2D O3D -9.2(3) . . . . ?
O2D C1D C2D C3D 114.2(2) . . . . ?
O1B C1B C2B C3B -145.35(18) . . . . ?
O2C C1C C2C O3C -9.7(3) . . . . ?
O2C C1C C2C C3C 113.8(2) . . . . ?
O2A C1A C2A C3A -5.6(3) . . . . ?
O2B C1B C2B C3B 36.4(3) . . . . ?
C3D C4D C5D C6D 0.9(4) . . . . ?
C3D C8D C7D C6D 0.2(4) . . . . ?
C3C C4C C5C C6C -0.9(3) . . . . ?
C3C C8C C7C C6C -0.1(4) . . . . ?
C4D C3D C2D O3D -95.9(2) . . . . ?
C4D C3D C2D C1D 140.57(19) . . . . ?
C4D C3D C8D C7D 1.0(4) . . . . ?
C3B C5B C6B C8B -57.4(3) . . . . ?
C3B C5B C6B C7B 179.2(2) . . . . ?
C2D C3D C4D C5D 176.8(2) . . . . ?
C2D C3D C8D C7D -177.3(2) . . . . ?
C4C C3C C2C O3C -133.0(2) . . . . ?
C4C C3C C2C C1C 104.2(2) . . . . ?
C4C C3C C8C C7C -1.6(3) . . . . ?
C4C C5C C6C C7C -0.8(4) . . . . ?
C2C C3C C4C C5C -175.12(19) . . . . ?
C2C C3C C8C C7C 175.6(2) . . . . ?
C8C C3C C4C C5C 2.1(3) . . . . ?
C8C C3C C2C O3C 49.9(3) . . . . ?
C8C C3C C2C C1C -72.9(2) . . . . ?
C2A C3A C4A N1A 82.3(2) . . . . ?
C2A C3A C5A C6A -54.8(3) . . . . ?
C2B C3B C4B N1B 53.0(2) . . . . ?
C2B C3B C5B C6B -50.7(3) . . . . ?
C5C C6C C7C C8C 1.3(4) . . . . ?
C4B C3B C2B C1B 55.1(2) . . . . ?
C4B C3B C5B C6B -176.56(19) . . . . ?
C8D C3D C4D C5D -1.5(3) . . . . ?
C8D C3D C2D O3D 82.4(3) . . . . ?
C8D C3D C2D C1D -41.2(3) . . . . ?
C8D C7D C6D C5D -0.8(4) . . . . ?
C5B C3B C2B C1B -68.5(3) . . . . ?
C5B C3B C4B N1B -179.71(17) . . . . ?
C4A C3A C2A C1A -71.8(3) . . . . ?
C4A C3A C5A C6A -177.5(2) . . . . ?
C5A C3A C2A C1A 169.40(19) . . . . ?
C5A C3A C4A N1A -156.58(18) . . . . ?
C7D C6D C5D C4D 0.3(4) . . . . ?
C8A C6A C5A C3A 179.1(2) . . . . ?
C7A C6A C5A C3A -55.5(3) . . . . ?

loop_
_exptl_oxdiff_crystal_face_indexfrac_h
_exptl_oxdiff_crystal_face_indexfrac_k
_exptl_oxdiff_crystal_face_indexfrac_l
_exptl_oxdiff_crystal_face_x
_exptl_oxdiff_crystal_face_y
_exptl_oxdiff_crystal_face_z
-0.3183 -19.1034 0.9794 -0.2316 0.1819 -0.9556
-2.9617 11.8661 -1.2559 0.7539 -0.5782 0.3119
0.1611 19.1288 -1.0130 0.2624 -0.2053 0.9429
2.1087 16.3362 -0.4612 -0.1565 0.1149 0.9810
3.8349 -1.9183 0.8909 -0.7699 0.5877 0.2488
0.0196 16.0126 3.4055 0.5339 0.4537 0.7135
-1.7048 0.3751 5.5557 0.7395 0.6346 -0.2245
-1.1956 -18.4673 -0.1607 -0.1157 -0.0940 -0.9888
1.4458 -4.2202 -5.5569 -0.7593 -0.6505 0.0172
-0.4626 -4.8760 5.8313 0.4009 0.8405 -0.3645
0.5018 7.0725 5.5285 0.4085 0.8624 0.2991
